data_7719132
loop_
_publ_author_name
'Osipov, Nikita G.'
'Faraonov, Maxim A.'
'Yakushev, Ilya A.'
'Veber, Sergey L.'
'Fedin, Matvey V.'
'Denisov, Nikolay N.'
'Shestakov, Alexander F.'
'Otsuka, Akihiro'
'Kitagawa, Hiroshi'
'Konarev, Dmitri V.'

_publ_section_title
;
 Complex of copper(II) hexafluoroacetylacetonate with photochromic
 spiropyran in the merocyanine form: field-induced slow magnetic
 relaxation and quantum coherence for Cu<sup>II</sup> (<i>S</i> = 1/2) and
 photoswitching of spiropyran ligand.
;
_journal_issue 32
_journal_name_full 'Dalton transactions (Cambridge, England : 2003)'
_journal_page_first 12180
_journal_page_last 12188
_journal_paper_doi 10.1039/d5dt01129a
_journal_volume 54
_journal_year 2025
_chemical_formula_moiety 'C30 H22 Cu F12 N2 O8'
_chemical_formula_sum 'C30 H22 Cu F12 N2 O8'
_chemical_formula_weight 830.03
_space_group_crystal_system triclinic
_space_group_IT_number 2
_space_group_name_Hall '-P 1'
_space_group_name_H-M_alt 'P -1'
_atom_sites_solution_hydrogens geom
_atom_sites_solution_primary direct
_atom_sites_solution_secondary difmap
_audit_creation_method SHELXL-2019/3
_audit_update_record
;
2025-03-04 deposited with the CCDC.	2025-07-21 downloaded from the CCDC.
;
_cell_angle_alpha 76.187(3)
_cell_angle_beta 74.324(3)
_cell_angle_gamma 85.025(3)
_cell_formula_units_Z 2
_cell_length_a 10.8775(10)
_cell_length_b 12.7007(11)
_cell_length_c 12.8096(11)
_cell_measurement_reflns_used 9836
_cell_measurement_temperature 100(2)
_cell_measurement_theta_max 32.55
_cell_measurement_theta_min 2.52
_cell_volume 1654.1(3)
_computing_cell_refinement 'Bruker SAINT'
_computing_data_collection 'Bruker APEX3'
_computing_data_reduction 'Bruker SAINT'
_computing_publication_material 'Bruker SHELXTL'
_computing_structure_refinement 'SHELXL-2019/2 (Sheldrick, 2019)'
_computing_structure_solution 'SHELXT-2014/5 (Sheldrick, 2014)'
_diffrn_ambient_temperature 100(2)
_diffrn_measured_fraction_theta_full 0.999
_diffrn_measured_fraction_theta_max 0.993
_diffrn_measurement_device_type 'Bruker D8 Venture'
_diffrn_measurement_method '\f and \w scans'
_diffrn_radiation_type MoK\a
_diffrn_radiation_wavelength 0.71073
_diffrn_reflns_av_R_equivalents 0.0460
_diffrn_reflns_av_unetI/netI 0.0276
_diffrn_reflns_Laue_measured_fraction_full 0.999
_diffrn_reflns_Laue_measured_fraction_max 0.993
_diffrn_reflns_limit_h_max 16
_diffrn_reflns_limit_h_min -16
_diffrn_reflns_limit_k_max 19
_diffrn_reflns_limit_k_min -19
_diffrn_reflns_limit_l_max 19
_diffrn_reflns_limit_l_min -19
_diffrn_reflns_number 88835
_diffrn_reflns_point_group_measured_fraction_full 0.999
_diffrn_reflns_point_group_measured_fraction_max 0.993
_diffrn_reflns_theta_full 25.242
_diffrn_reflns_theta_max 32.755
_diffrn_reflns_theta_min 2.084
_diffrn_source 'microfocus sealed X-ray tube'
_exptl_absorpt_coefficient_mu 0.781
_exptl_absorpt_correction_T_max 0.7464
_exptl_absorpt_correction_T_min 0.6527
_exptl_absorpt_correction_type multi-scan
_exptl_absorpt_process_details
;
 SADABS 2016/2: Krause, L., Herbst-Irmer, R., Sheldrick G.M. & Stalke D.,
 J. Appl. Cryst. 48 (2015) 3-10
;
_exptl_crystal_colour red
_exptl_crystal_density_diffrn 1.667
_exptl_crystal_density_meas ?
_exptl_crystal_description prism
_exptl_crystal_F_000 834
_exptl_crystal_size_max 0.310
_exptl_crystal_size_mid 0.170
_exptl_crystal_size_min 0.080
_refine_diff_density_max 0.537
_refine_diff_density_min -0.418
_refine_diff_density_rms 0.061
_refine_ls_extinction_method none
_refine_ls_goodness_of_fit_ref 1.037
_refine_ls_hydrogen_treatment constr
_refine_ls_matrix_type full
_refine_ls_number_parameters 552
_refine_ls_number_reflns 12144
_refine_ls_number_restraints 352
_refine_ls_restrained_S_all 1.070
_refine_ls_R_factor_all 0.0370
_refine_ls_R_factor_gt 0.0317
_refine_ls_shift/su_max 0.003
_refine_ls_shift/su_mean 0.000
_refine_ls_structure_factor_coef Fsqd
_refine_ls_weighting_details 'w=1/[\s^2^(Fo^2^)+(0.0376P)^2^+0.7349P] where P=(Fo^2^+2Fc^2^)/3'
_refine_ls_weighting_scheme calc
_refine_ls_wR_factor_gt 0.0821
_refine_ls_wR_factor_ref 0.0848
_reflns_Friedel_coverage 0.000
_reflns_number_gt 10831
_reflns_number_total 12144
_reflns_threshold_expression 'I > 2\s(I)'
_cod_data_source_file d5dt01129a2.cif
_cod_data_source_block 23ma160
_cod_depositor_comments
;
The following automatic conversions were performed:

data item '_exptl_crystal_density_meas' value 'not measured' was
changed to '?' -- the value is perceived as not measured.

Automatic conversion script
Id: cif_fix_values 8170 2020-07-09 18:12:32Z antanas 

 Adding full bibliography for 7719132--7719133.cif.
;
_cod_database_code 7719132
_shelx_shelxl_version_number 2019/3
_shelx_space_group_comment
;
The symmetry employed for this shelxl refinement is uniquely defined
by the following loop, which should always be used as a source of
symmetry information in preference to the above space-group names.
They are only intended as comments.
;
_shelx_estimated_absorpt_t_min 0.794
_shelx_estimated_absorpt_t_max 0.940

loop_
_space_group_symop_operation_xyz
'x, y, z'
'-x, -y, -z'

loop_
_atom_site_label
_atom_site_type_symbol
_atom_site_fract_x
_atom_site_fract_y
_atom_site_fract_z
_atom_site_U_iso_or_equiv
_atom_site_adp_type
_atom_site_occupancy
_atom_site_site_symmetry_order
_atom_site_calc_flag
_atom_site_refinement_flags_posn
_atom_site_refinement_flags_adp
_atom_site_refinement_flags_occupancy
_atom_site_disorder_assembly
_atom_site_disorder_group
Cu1 Cu 0.50454(2) 0.72335(2) 0.14468(2) 0.01646(4) Uani 1 1 d . . . . .
F1 F 0.69042(10) 0.38496(6) 0.16718(7) 0.03497(19) Uani 1 1 d . . . . .
F2 F 0.85829(9) 0.42963(8) 0.03392(11) 0.0534(3) Uani 1 1 d . . . . .
F3 F 0.67596(10) 0.42848(7) -0.00068(7) 0.03511(19) Uani 1 1 d . . . . .
F4 F 0.9782(4) 0.7552(4) 0.1294(3) 0.0426(8) Uani 0.488(3) 1 d D U P A 1
F4" F 0.8921(6) 0.8738(6) 0.1293(6) 0.0507(14) Uani 0.257(3) 1 d D U P A 3
F4' F 0.9477(8) 0.8039(8) 0.1435(5) 0.0553(17) Uani 0.255(3) 1 d D U P A 2
F5 F 0.8973(3) 0.9055(3) 0.0614(6) 0.0570(10) Uani 0.488(3) 1 d D U P A 1
F5" F 0.9496(7) 0.8693(8) -0.0418(5) 0.0542(15) Uani 0.257(3) 1 d D U P A 3
F5' F 0.9113(5) 0.9095(4) -0.0022(7) 0.0395(14) Uani 0.255(3) 1 d D U P A 2
F6 F 0.9978(4) 0.8009(5) -0.0440(2) 0.0495(11) Uani 0.488(3) 1 d D U P A 1
F6" F 1.0111(6) 0.7479(5) 0.0787(9) 0.0538(15) Uani 0.257(3) 1 d D U P A 3
F6' F 1.0204(6) 0.7670(6) -0.0133(8) 0.0504(19) Uani 0.255(3) 1 d D U P A 2
F7 F 0.47409(10) 0.81946(8) -0.21313(7) 0.0410(2) Uani 1 1 d . . . . .
F8 F 0.40589(13) 0.98123(8) -0.20364(8) 0.0501(3) Uani 1 1 d . . . . .
F9 F 0.27578(10) 0.84954(10) -0.14877(9) 0.0474(2) Uani 1 1 d . . . . .
F10 F 0.14409(9) 0.98252(11) 0.22174(12) 0.0473(4) Uani 0.941(3) 1 d D . P B 1
F10' F 0.1607(11) 1.0285(11) 0.1651(11) 0.020(3) Uiso 0.059(3) 1 d D . P B 2
F11 F 0.29223(16) 1.10075(8) 0.15184(12) 0.0443(4) Uani 0.941(3) 1 d D . P B 1
F11' F 0.3181(18) 1.0904(12) 0.1833(17) 0.031(4) Uiso 0.059(3) 1 d D . P B 2
F12 F 0.28541(15) 0.98631(10) 0.30643(8) 0.0484(4) Uani 0.941(3) 1 d D . P B 1
F12' F 0.224(2) 0.9556(16) 0.3047(11) 0.046(5) Uiso 0.059(3) 1 d D . P B 2
O1 O 0.58796(8) 0.59258(7) 0.09968(7) 0.02045(15) Uani 1 1 d . . . . .
O2 O 0.69327(8) 0.80111(7) 0.09163(7) 0.02118(15) Uani 1 1 d . . . . .
O3 O 0.46872(8) 0.77223(7) -0.00241(7) 0.02030(15) Uani 1 1 d . . . . .
O4 O 0.40404(8) 0.84508(7) 0.19767(7) 0.02185(16) Uani 1 1 d . . . . .
O5 O 0.30793(7) 0.63111(7) 0.24808(6) 0.01820(14) Uani 1 1 d . . . . .
O6 O 0.52443(7) 0.66489(7) 0.29425(7) 0.01959(15) Uani 1 1 d . . . . .
O7 O -0.00374(8) 0.54168(7) 0.62126(7) 0.02082(15) Uani 1 1 d . . . . .
O8 O 0.10760(9) 0.52814(8) 0.74112(7) 0.02816(19) Uani 1 1 d . . . . .
N1 N 0.09880(9) 0.54706(8) 0.64475(8) 0.01830(16) Uani 1 1 d . . . . .
N2 N 0.73792(9) 0.68808(7) 0.68862(7) 0.01668(15) Uani 1 1 d . . . . .
C1 C 0.70618(10) 0.57140(8) 0.07852(8) 0.01633(17) Uani 1 1 d . . . . .
C2 C 0.73511(12) 0.45303(9) 0.06867(10) 0.0225(2) Uani 1 1 d . . . . .
C3 C 0.80796(10) 0.63682(9) 0.06284(10) 0.02011(19) Uani 1 1 d . . . . .
H3 H 0.892035 0.606706 0.045327 0.024 Uiso 1 1 calc R U . . .
C4 C 0.79281(10) 0.74620(9) 0.07164(9) 0.01689(17) Uani 1 1 d . . . . .
C5 C 0.91683(11) 0.80642(10) 0.05385(11) 0.0242(2) Uani 1 1 d D U . . .
C6 C 0.40780(10) 0.85760(9) -0.03225(9) 0.01926(19) Uani 1 1 d . . . . .
C7 C 0.39142(13) 0.87772(10) -0.15118(11) 0.0257(2) Uani 1 1 d . . . . .
C8 C 0.34877(12) 0.93336(10) 0.02951(10) 0.0238(2) Uani 1 1 d . . . . .
H8 H 0.307907 0.996116 -0.004769 0.029 Uiso 1 1 calc R U . . .
C9 C 0.34898(11) 0.91813(9) 0.14086(10) 0.0205(2) Uani 1 1 d . . . . .
C10 C 0.26705(13) 0.99849(10) 0.20556(11) 0.0270(2) Uani 1 1 d D . . . .
C11 C 0.19039(10) 0.66630(10) 0.21776(9) 0.01987(19) Uani 1 1 d . . . . .
H11A H 0.151017 0.725381 0.253651 0.030 Uiso 1 1 calc R U . . .
H11B H 0.131986 0.605489 0.242178 0.030 Uiso 1 1 calc R U . . .
H11C H 0.208141 0.692002 0.136797 0.030 Uiso 1 1 calc R U . . .
C12 C 0.30526(9) 0.61919(8) 0.35792(9) 0.01547(17) Uani 1 1 d . . . . .
C13 C 0.19967(10) 0.59053(8) 0.44464(9) 0.01629(17) Uani 1 1 d . . . . .
H13 H 0.120401 0.579754 0.431321 0.020 Uiso 1 1 calc R U . . .
C14 C 0.21106(10) 0.57736(8) 0.55398(9) 0.01624(17) Uani 1 1 d . . . . .
C15 C 0.32323(10) 0.59443(9) 0.57715(9) 0.01756(18) Uani 1 1 d . . . . .
H15 H 0.327909 0.583653 0.651973 0.021 Uiso 1 1 calc R U . . .
C16 C 0.43062(10) 0.62802(8) 0.48859(9) 0.01644(17) Uani 1 1 d . . . . .
C17 C 0.42552(9) 0.63863(8) 0.37597(9) 0.01575(17) Uani 1 1 d . . . . .
C18 C 0.54674(10) 0.66201(9) 0.50214(9) 0.01768(18) Uani 1 1 d . . . . .
H18 H 0.607094 0.693961 0.435483 0.021 Uiso 1 1 calc R U . . .
C19 C 0.58160(10) 0.65441(9) 0.59811(9) 0.01811(18) Uani 1 1 d . . . . .
H19 H 0.528122 0.617736 0.666691 0.022 Uiso 1 1 calc R U . . .
C20 C 0.69667(10) 0.70034(8) 0.59776(8) 0.01556(17) Uani 1 1 d . . . . .
C21 C 0.78813(10) 0.77253(9) 0.49921(9) 0.01722(18) Uani 1 1 d . . . . .
C22 C 0.72075(13) 0.87815(10) 0.45281(11) 0.0262(2) Uani 1 1 d . . . . .
H22A H 0.678471 0.913742 0.513585 0.039 Uiso 1 1 calc R U . . .
H22B H 0.656985 0.861197 0.418269 0.039 Uiso 1 1 calc R U . . .
H22C H 0.783929 0.926693 0.397062 0.039 Uiso 1 1 calc R U . . .
C23 C 0.85527(11) 0.71195(10) 0.40752(10) 0.0230(2) Uani 1 1 d . . . . .
H23A H 0.923440 0.756612 0.353308 0.034 Uiso 1 1 calc R U . . .
H23B H 0.793098 0.697629 0.369990 0.034 Uiso 1 1 calc R U . . .
H23C H 0.891964 0.643107 0.440960 0.034 Uiso 1 1 calc R U . . .
C24 C 0.88608(10) 0.79601(9) 0.55449(9) 0.01868(18) Uani 1 1 d . . . . .
C25 C 0.85301(10) 0.74447(9) 0.66596(9) 0.01770(18) Uani 1 1 d . . . . .
C26 C 0.92667(11) 0.74692(10) 0.73851(10) 0.0225(2) Uani 1 1 d . . . . .
H26 H 0.901441 0.711610 0.814986 0.027 Uiso 1 1 calc R U . . .
C27 C 1.03961(12) 0.80400(11) 0.69301(12) 0.0280(2) Uani 1 1 d . . . . .
H27 H 1.093331 0.807650 0.739418 0.034 Uiso 1 1 calc R U . . .
C28 C 1.07534(12) 0.85581(11) 0.58087(12) 0.0293(3) Uani 1 1 d . . . . .
H28 H 1.153197 0.893739 0.551997 0.035 Uiso 1 1 calc R U . . .
C29 C 0.99836(12) 0.85288(10) 0.51008(11) 0.0251(2) Uani 1 1 d . . . . .
H29 H 1.022401 0.888854 0.433740 0.030 Uiso 1 1 calc R U . . .
C30 C 0.68105(12) 0.62302(10) 0.79979(9) 0.0223(2) Uani 1 1 d . . . . .
H30A H 0.747776 0.578342 0.828795 0.034 Uiso 1 1 calc R U . . .
H30B H 0.616599 0.575995 0.795501 0.034 Uiso 1 1 calc R U . . .
H30C H 0.640719 0.671184 0.849492 0.034 Uiso 1 1 calc R U . . .

loop_
_atom_site_aniso_label
_atom_site_aniso_U_11
_atom_site_aniso_U_22
_atom_site_aniso_U_33
_atom_site_aniso_U_23
_atom_site_aniso_U_13
_atom_site_aniso_U_12
Cu1 0.01354(6) 0.01769(6) 0.01775(6) -0.00579(4) -0.00233(4) 0.00135(4)
F1 0.0603(6) 0.0178(3) 0.0250(4) 0.0012(3) -0.0125(4) -0.0032(3)
F2 0.0269(4) 0.0290(4) 0.0964(9) -0.0273(5) 0.0068(5) 0.0067(3)
F3 0.0601(6) 0.0242(4) 0.0262(4) -0.0118(3) -0.0147(4) -0.0003(4)
F4 0.0293(16) 0.062(2) 0.0396(15) 0.0026(15) -0.0244(12) -0.0095(14)
F4" 0.040(2) 0.054(3) 0.064(3) -0.035(3) 0.002(2) -0.022(2)
F4' 0.048(3) 0.087(4) 0.036(2) -0.001(3) -0.021(2) -0.035(3)
F5 0.0263(13) 0.0264(13) 0.124(3) -0.025(2) -0.021(2) -0.0045(10)
F5" 0.046(3) 0.071(4) 0.039(2) 0.015(2) -0.012(2) -0.038(3)
F5' 0.021(2) 0.0171(17) 0.072(4) 0.012(2) -0.014(3) -0.0069(13)
F6 0.037(2) 0.083(3) 0.0268(11) -0.0132(15) 0.0070(10) -0.0359(19)
F6" 0.023(2) 0.040(2) 0.104(5) -0.011(3) -0.033(3) 0.0032(18)
F6' 0.018(2) 0.037(3) 0.087(5) -0.029(3) 0.016(3) -0.0067(17)
F7 0.0490(5) 0.0507(6) 0.0247(4) -0.0153(4) -0.0115(4) 0.0162(4)
F8 0.0968(9) 0.0250(4) 0.0315(5) 0.0011(3) -0.0269(5) -0.0050(5)
F9 0.0369(5) 0.0698(7) 0.0471(6) -0.0211(5) -0.0222(4) -0.0041(5)
F10 0.0243(5) 0.0511(7) 0.0599(9) -0.0240(7) 0.0084(4) 0.0049(4)
F11 0.0634(8) 0.0176(4) 0.0367(7) -0.0070(4) 0.0125(6) 0.0024(4)
F12 0.0699(9) 0.0459(6) 0.0299(5) -0.0212(4) -0.0105(5) 0.0246(6)
O1 0.0172(3) 0.0191(4) 0.0257(4) -0.0086(3) -0.0041(3) 0.0011(3)
O2 0.0168(3) 0.0174(3) 0.0282(4) -0.0056(3) -0.0036(3) -0.0002(3)
O3 0.0206(4) 0.0197(4) 0.0209(4) -0.0062(3) -0.0050(3) 0.0020(3)
O4 0.0216(4) 0.0211(4) 0.0229(4) -0.0083(3) -0.0039(3) 0.0025(3)
O5 0.0134(3) 0.0255(4) 0.0173(3) -0.0075(3) -0.0043(3) 0.0001(3)
O6 0.0118(3) 0.0270(4) 0.0193(3) -0.0051(3) -0.0030(3) -0.0001(3)
O7 0.0143(3) 0.0244(4) 0.0249(4) -0.0080(3) -0.0036(3) -0.0042(3)
O8 0.0237(4) 0.0391(5) 0.0182(4) 0.0020(3) -0.0055(3) -0.0055(4)
N1 0.0162(4) 0.0179(4) 0.0197(4) -0.0028(3) -0.0033(3) -0.0027(3)
N2 0.0159(4) 0.0184(4) 0.0167(4) -0.0049(3) -0.0053(3) 0.0001(3)
C1 0.0192(4) 0.0152(4) 0.0129(4) -0.0027(3) -0.0024(3) 0.0017(3)
C2 0.0246(5) 0.0176(5) 0.0225(5) -0.0053(4) -0.0014(4) 0.0015(4)
C3 0.0156(4) 0.0180(5) 0.0247(5) -0.0031(4) -0.0039(4) 0.0020(3)
C4 0.0152(4) 0.0185(4) 0.0163(4) -0.0012(3) -0.0049(3) -0.0011(3)
C5 0.0180(5) 0.0259(5) 0.0298(6) -0.0036(4) -0.0095(4) -0.0024(4)
C6 0.0171(4) 0.0186(4) 0.0215(5) -0.0041(4) -0.0040(4) -0.0020(4)
C7 0.0302(6) 0.0228(5) 0.0257(5) -0.0056(4) -0.0106(4) 0.0021(4)
C8 0.0245(5) 0.0202(5) 0.0247(5) -0.0050(4) -0.0048(4) 0.0056(4)
C9 0.0168(4) 0.0177(4) 0.0248(5) -0.0071(4) 0.0003(4) -0.0001(4)
C10 0.0284(6) 0.0211(5) 0.0254(5) -0.0064(4) 0.0027(4) 0.0039(4)
C11 0.0143(4) 0.0272(5) 0.0189(4) -0.0045(4) -0.0059(3) -0.0016(4)
C12 0.0133(4) 0.0164(4) 0.0178(4) -0.0051(3) -0.0047(3) 0.0000(3)
C13 0.0137(4) 0.0173(4) 0.0189(4) -0.0049(3) -0.0049(3) -0.0013(3)
C14 0.0135(4) 0.0169(4) 0.0178(4) -0.0031(3) -0.0032(3) -0.0020(3)
C15 0.0154(4) 0.0194(4) 0.0183(4) -0.0032(4) -0.0057(3) -0.0011(3)
C16 0.0134(4) 0.0174(4) 0.0195(4) -0.0039(3) -0.0061(3) -0.0001(3)
C17 0.0128(4) 0.0156(4) 0.0193(4) -0.0047(3) -0.0046(3) 0.0007(3)
C18 0.0139(4) 0.0193(4) 0.0205(4) -0.0042(4) -0.0056(3) -0.0006(3)
C19 0.0140(4) 0.0208(5) 0.0198(4) -0.0039(4) -0.0051(3) -0.0013(3)
C20 0.0141(4) 0.0165(4) 0.0169(4) -0.0047(3) -0.0049(3) 0.0009(3)
C21 0.0157(4) 0.0181(4) 0.0178(4) -0.0030(3) -0.0048(3) -0.0022(3)
C22 0.0274(6) 0.0194(5) 0.0319(6) 0.0003(4) -0.0132(5) -0.0007(4)
C23 0.0180(5) 0.0305(6) 0.0209(5) -0.0095(4) -0.0015(4) -0.0040(4)
C24 0.0161(4) 0.0187(4) 0.0229(5) -0.0067(4) -0.0057(4) -0.0015(3)
C25 0.0156(4) 0.0180(4) 0.0223(5) -0.0083(4) -0.0065(4) 0.0009(3)
C26 0.0210(5) 0.0258(5) 0.0262(5) -0.0125(4) -0.0108(4) 0.0028(4)
C27 0.0220(5) 0.0322(6) 0.0394(7) -0.0186(5) -0.0148(5) 0.0007(4)
C28 0.0200(5) 0.0311(6) 0.0414(7) -0.0147(5) -0.0081(5) -0.0061(4)
C29 0.0206(5) 0.0252(5) 0.0300(6) -0.0070(4) -0.0047(4) -0.0062(4)
C30 0.0250(5) 0.0247(5) 0.0167(4) -0.0013(4) -0.0065(4) -0.0028(4)

loop_
_atom_type_symbol
_atom_type_description
_atom_type_scat_dispersion_real
_atom_type_scat_dispersion_imag
_atom_type_scat_source
C C 0.0033 0.0016 'International Tables Vol C Tables 4.2.6.8 and 6.1.1.4'
H H 0.0000 0.0000 'International Tables Vol C Tables 4.2.6.8 and 6.1.1.4'
Cu Cu 0.3201 1.2651 'International Tables Vol C Tables 4.2.6.8 and 6.1.1.4'
F F 0.0171 0.0103 'International Tables Vol C Tables 4.2.6.8 and 6.1.1.4'
N N 0.0061 0.0033 'International Tables Vol C Tables 4.2.6.8 and 6.1.1.4'
O O 0.0106 0.0060 'International Tables Vol C Tables 4.2.6.8 and 6.1.1.4'

loop_
_geom_angle_atom_site_label_1
_geom_angle_atom_site_label_2
_geom_angle_atom_site_label_3
_geom_angle
_geom_angle_site_symmetry_1
_geom_angle_site_symmetry_3
_geom_angle_publ_flag
O6 Cu1 O1 89.79(4) . . ?
O6 Cu1 O4 88.86(4) . . ?
O1 Cu1 O4 173.73(4) . . ?
O6 Cu1 O3 173.85(3) . . ?
O1 Cu1 O3 89.01(4) . . ?
O4 Cu1 O3 91.69(4) . . ?
O6 Cu1 O2 91.46(3) . . ?
O1 Cu1 O2 89.43(3) . . ?
O4 Cu1 O2 96.73(3) . . ?
O3 Cu1 O2 94.56(3) . . ?
O6 Cu1 O5 74.48(3) . . ?
O1 Cu1 O5 93.01(3) . . ?
O4 Cu1 O5 80.73(3) . . ?
O3 Cu1 O5 99.56(3) . . ?
O2 Cu1 O5 165.71(3) . . ?
C1 O1 Cu1 125.80(7) . . ?
C4 O2 Cu1 120.38(7) . . ?
C6 O3 Cu1 124.83(8) . . ?
C9 O4 Cu1 125.14(8) . . ?
C12 O5 C11 116.48(8) . . ?
C12 O5 Cu1 105.17(6) . . ?
C11 O5 Cu1 120.33(6) . . ?
C17 O6 Cu1 119.98(7) . . ?
O8 N1 O7 122.58(9) . . ?
O8 N1 C14 119.54(9) . . ?
O7 N1 C14 117.88(9) . . ?
C20 N2 C25 111.47(9) . . ?
C20 N2 C30 127.37(9) . . ?
C25 N2 C30 121.12(9) . . ?
O1 C1 C3 130.39(10) . . ?
O1 C1 C2 111.42(10) . . ?
C3 C1 C2 118.19(10) . . ?
F2 C2 F3 107.87(11) . . ?
F2 C2 F1 107.25(11) . . ?
F3 C2 F1 105.94(10) . . ?
F2 C2 C1 113.98(10) . . ?
F3 C2 C1 110.83(10) . . ?
F1 C2 C1 110.58(9) . . ?
C1 C3 C4 123.15(10) . . ?
C1 C3 H3 118.4 . . ?
C4 C3 H3 118.4 . . ?
O2 C4 C3 128.84(10) . . ?
O2 C4 C5 114.99(10) . . ?
C3 C4 C5 116.17(9) . . ?
F5" C5 F6" 111.7(5) . . ?
F5 C5 F4 108.6(3) . . ?
F5 C5 F6 109.9(3) . . ?
F4 C5 F6 104.6(2) . . ?
F4' C5 F5' 109.4(5) . . ?
F4' C5 F6' 105.8(5) . . ?
F5' C5 F6' 101.5(4) . . ?
F5" C5 F4" 105.4(5) . . ?
F6" C5 F4" 102.1(5) . . ?
F5" C5 C4 112.6(2) . . ?
F4' C5 C4 113.8(3) . . ?
F6" C5 C4 116.3(3) . . ?
F5 C5 C4 113.38(16) . . ?
F4 C5 C4 109.12(19) . . ?
F6 C5 C4 110.83(18) . . ?
F5' C5 C4 111.9(3) . . ?
F6' C5 C4 113.5(3) . . ?
F4" C5 C4 107.6(2) . . ?
O3 C6 C8 128.61(11) . . ?
O3 C6 C7 115.10(10) . . ?
C8 C6 C7 116.23(10) . . ?
F8 C7 F9 107.87(12) . . ?
F8 C7 F7 107.59(12) . . ?
F9 C7 F7 106.41(11) . . ?
F8 C7 C6 111.93(10) . . ?
F9 C7 C6 110.37(11) . . ?
F7 C7 C6 112.40(10) . . ?
C9 C8 C6 120.82(11) . . ?
C9 C8 H8 119.6 . . ?
C6 C8 H8 119.6 . . ?
O4 C9 C8 128.70(10) . . ?
O4 C9 C10 114.55(10) . . ?
C8 C9 C10 116.71(10) . . ?
F12' C10 F11' 117.1(13) . . ?
F10 C10 F11 108.78(13) . . ?
F10 C10 F12 105.80(12) . . ?
F11 C10 F12 107.49(13) . . ?
F12' C10 F10' 104.7(11) . . ?
F11' C10 F10' 100.1(10) . . ?
F12' C10 C9 111.8(10) . . ?
F11' C10 C9 113.2(10) . . ?
F10 C10 C9 110.55(11) . . ?
F11 C10 C9 111.54(10) . . ?
F12 C10 C9 112.44(11) . . ?
F10' C10 C9 108.5(5) . . ?
O5 C11 H11A 109.5 . . ?
O5 C11 H11B 109.5 . . ?
H11A C11 H11B 109.5 . . ?
O5 C11 H11C 109.5 . . ?
H11A C11 H11C 109.5 . . ?
H11B C11 H11C 109.5 . . ?
C13 C12 O5 124.35(9) . . ?
C13 C12 C17 121.67(9) . . ?
O5 C12 C17 113.98(9) . . ?
C12 C13 C14 118.61(9) . . ?
C12 C13 H13 120.7 . . ?
C14 C13 H13 120.7 . . ?
C15 C14 C13 122.70(10) . . ?
C15 C14 N1 119.26(9) . . ?
C13 C14 N1 118.02(9) . . ?
C14 C15 C16 119.06(10) . . ?
C14 C15 H15 120.5 . . ?
C16 C15 H15 120.5 . . ?
C15 C16 C17 120.43(9) . . ?
C15 C16 C18 123.80(10) . . ?
C17 C16 C18 115.58(9) . . ?
O6 C17 C16 121.22(9) . . ?
O6 C17 C12 121.35(9) . . ?
C16 C17 C12 117.43(9) . . ?
C19 C18 C16 128.41(10) . . ?
C19 C18 H18 115.8 . . ?
C16 C18 H18 115.8 . . ?
C18 C19 C20 121.32(10) . . ?
C18 C19 H19 119.3 . . ?
C20 C19 H19 119.3 . . ?
N2 C20 C19 122.86(10) . . ?
N2 C20 C21 109.56(9) . . ?
C19 C20 C21 127.54(9) . . ?
C24 C21 C20 100.99(8) . . ?
C24 C21 C22 110.69(9) . . ?
C20 C21 C22 111.46(9) . . ?
C24 C21 C23 108.69(9) . . ?
C20 C21 C23 112.53(9) . . ?
C22 C21 C23 111.93(10) . . ?
C21 C22 H22A 109.5 . . ?
C21 C22 H22B 109.5 . . ?
H22A C22 H22B 109.5 . . ?
C21 C22 H22C 109.5 . . ?
H22A C22 H22C 109.5 . . ?
H22B C22 H22C 109.5 . . ?
C21 C23 H23A 109.5 . . ?
C21 C23 H23B 109.5 . . ?
H23A C23 H23B 109.5 . . ?
C21 C23 H23C 109.5 . . ?
H23A C23 H23C 109.5 . . ?
H23B C23 H23C 109.5 . . ?
C25 C24 C29 119.88(10) . . ?
C25 C24 C21 109.42(9) . . ?
C29 C24 C21 130.60(11) . . ?
C24 C25 C26 123.36(11) . . ?
C24 C25 N2 108.55(9) . . ?
C26 C25 N2 128.04(11) . . ?
C25 C26 C27 116.34(12) . . ?
C25 C26 H26 121.8 . . ?
C27 C26 H26 121.8 . . ?
C28 C27 C26 121.31(11) . . ?
C28 C27 H27 119.3 . . ?
C26 C27 H27 119.3 . . ?
C27 C28 C29 121.02(12) . . ?
C27 C28 H28 119.5 . . ?
C29 C28 H28 119.5 . . ?
C24 C29 C28 118.08(12) . . ?
C24 C29 H29 121.0 . . ?
C28 C29 H29 121.0 . . ?
N2 C30 H30A 109.5 . . ?
N2 C30 H30B 109.5 . . ?
H30A C30 H30B 109.5 . . ?
N2 C30 H30C 109.5 . . ?
H30A C30 H30C 109.5 . . ?
H30B C30 H30C 109.5 . . ?

loop_
_geom_bond_atom_site_label_1
_geom_bond_atom_site_label_2
_geom_bond_distance
_geom_bond_site_symmetry_2
_geom_bond_publ_flag
Cu1 O6 1.9456(8) . ?
Cu1 O1 1.9563(8) . ?
Cu1 O4 1.9630(8) . ?
Cu1 O3 1.9707(8) . ?
Cu1 O2 2.2201(8) . ?
Cu1 O5 2.4214(8) . ?
F1 C2 1.3403(14) . ?
F2 C2 1.3242(15) . ?
F3 C2 1.3328(15) . ?
F4 C5 1.334(3) . ?
F4" C5 1.397(5) . ?
F4' C5 1.273(5) . ?
F5 C5 1.280(3) . ?
F5" C5 1.270(5) . ?
F5' C5 1.339(5) . ?
F6 C5 1.337(3) . ?
F6" C5 1.280(5) . ?
F6' C5 1.358(6) . ?
F7 C7 1.3287(15) . ?
F8 C7 1.3273(15) . ?
F9 C7 1.3278(16) . ?
F10 C10 1.3229(17) . ?
F10' C10 1.381(10) . ?
F11 C10 1.3299(16) . ?
F11' C10 1.273(13) . ?
F12 C10 1.3312(17) . ?
F12' C10 1.234(13) . ?
O1 C1 1.2594(13) . ?
O2 C4 1.2364(13) . ?
O3 C6 1.2550(13) . ?
O4 C9 1.2514(14) . ?
O5 C12 1.3713(12) . ?
O5 C11 1.4393(13) . ?
O6 C17 1.2851(13) . ?
O7 N1 1.2425(12) . ?
O8 N1 1.2283(13) . ?
N1 C14 1.4463(14) . ?
N2 C20 1.3281(13) . ?
N2 C25 1.4228(14) . ?
N2 C30 1.4643(14) . ?
C1 C3 1.3842(15) . ?
C1 C2 1.5369(15) . ?
C3 C4 1.4123(15) . ?
C3 H3 0.9500 . ?
C4 C5 1.5448(16) . ?
C6 C8 1.3950(16) . ?
C6 C7 1.5397(17) . ?
C8 C9 1.3935(17) . ?
C8 H8 0.9500 . ?
C9 C10 1.5394(16) . ?
C11 H11A 0.9800 . ?
C11 H11B 0.9800 . ?
C11 H11C 0.9800 . ?
C12 C13 1.3696(14) . ?
C12 C17 1.4395(14) . ?
C13 C14 1.4082(14) . ?
C13 H13 0.9500 . ?
C14 C15 1.3770(14) . ?
C15 C16 1.4045(15) . ?
C15 H15 0.9500 . ?
C16 C17 1.4324(14) . ?
C16 C18 1.4356(14) . ?
C18 C19 1.3614(15) . ?
C18 H18 0.9500 . ?
C19 C20 1.4245(14) . ?
C19 H19 0.9500 . ?
C20 C21 1.5332(15) . ?
C21 C24 1.5129(15) . ?
C21 C22 1.5409(16) . ?
C21 C23 1.5411(16) . ?
C22 H22A 0.9800 . ?
C22 H22B 0.9800 . ?
C22 H22C 0.9800 . ?
C23 H23A 0.9800 . ?
C23 H23B 0.9800 . ?
C23 H23C 0.9800 . ?
C24 C25 1.3834(16) . ?
C24 C29 1.3850(16) . ?
C25 C26 1.3882(15) . ?
C26 C27 1.3929(18) . ?
C26 H26 0.9500 . ?
C27 C28 1.392(2) . ?
C27 H27 0.9500 . ?
C28 C29 1.3989(18) . ?
C28 H28 0.9500 . ?
C29 H29 0.9500 . ?
C30 H30A 0.9800 . ?
C30 H30B 0.9800 . ?
C30 H30C 0.9800 . ?

loop_
_geom_torsion_atom_site_label_1
_geom_torsion_atom_site_label_2
_geom_torsion_atom_site_label_3
_geom_torsion_atom_site_label_4
_geom_torsion
_geom_torsion_site_symmetry_1
_geom_torsion_site_symmetry_2
_geom_torsion_site_symmetry_3
_geom_torsion_site_symmetry_4
_geom_torsion_publ_flag
Cu1 O1 C1 C3 -11.89(17) . . . . ?
Cu1 O1 C1 C2 168.71(7) . . . . ?
O1 C1 C2 F2 172.62(11) . . . . ?
C3 C1 C2 F2 -6.85(16) . . . . ?
O1 C1 C2 F3 50.71(13) . . . . ?
C3 C1 C2 F3 -128.76(11) . . . . ?
O1 C1 C2 F1 -66.46(13) . . . . ?
C3 C1 C2 F1 114.06(12) . . . . ?
O1 C1 C3 C4 1.70(19) . . . . ?
C2 C1 C3 C4 -178.94(10) . . . . ?
Cu1 O2 C4 C3 9.38(16) . . . . ?
Cu1 O2 C4 C5 -170.73(7) . . . . ?
C1 C3 C4 O2 -1.31(19) . . . . ?
C1 C3 C4 C5 178.80(10) . . . . ?
O2 C4 C5 F5" -77.4(6) . . . . ?
C3 C4 C5 F5" 102.5(6) . . . . ?
O2 C4 C5 F4' 86.6(6) . . . . ?
C3 C4 C5 F4' -93.5(6) . . . . ?
O2 C4 C5 F6" 151.9(5) . . . . ?
C3 C4 C5 F6" -28.2(6) . . . . ?
O2 C4 C5 F5 -0.8(4) . . . . ?
C3 C4 C5 F5 179.1(4) . . . . ?
O2 C4 C5 F4 120.4(3) . . . . ?
C3 C4 C5 F4 -59.7(3) . . . . ?
O2 C4 C5 F6 -124.9(3) . . . . ?
C3 C4 C5 F6 55.0(3) . . . . ?
O2 C4 C5 F5' -38.1(5) . . . . ?
C3 C4 C5 F5' 141.8(5) . . . . ?
O2 C4 C5 F6' -152.3(5) . . . . ?
C3 C4 C5 F6' 27.6(5) . . . . ?
O2 C4 C5 F4" 38.3(4) . . . . ?
C3 C4 C5 F4" -141.8(4) . . . . ?
Cu1 O3 C6 C8 -2.67(17) . . . . ?
Cu1 O3 C6 C7 -179.55(8) . . . . ?
O3 C6 C7 F8 -139.46(12) . . . . ?
C8 C6 C7 F8 43.26(16) . . . . ?
O3 C6 C7 F9 100.38(13) . . . . ?
C8 C6 C7 F9 -76.90(14) . . . . ?
O3 C6 C7 F7 -18.24(15) . . . . ?
C8 C6 C7 F7 164.48(11) . . . . ?
O3 C6 C8 C9 -2.0(2) . . . . ?
C7 C6 C8 C9 174.81(11) . . . . ?
Cu1 O4 C9 C8 -2.52(18) . . . . ?
Cu1 O4 C9 C10 174.97(8) . . . . ?
C6 C8 C9 O4 5.0(2) . . . . ?
C6 C8 C9 C10 -172.47(11) . . . . ?
O4 C9 C10 F12' -29.6(12) . . . . ?
C8 C9 C10 F12' 148.2(12) . . . . ?
O4 C9 C10 F11' 105.3(9) . . . . ?
C8 C9 C10 F11' -76.9(9) . . . . ?
O4 C9 C10 F10 -107.93(14) . . . . ?
C8 C9 C10 F10 69.87(15) . . . . ?
O4 C9 C10 F11 130.90(15) . . . . ?
C8 C9 C10 F11 -51.29(18) . . . . ?
O4 C9 C10 F12 10.07(17) . . . . ?
C8 C9 C10 F12 -172.13(13) . . . . ?
O4 C9 C10 F10' -144.5(7) . . . . ?
C8 C9 C10 F10' 33.3(7) . . . . ?
C11 O5 C12 C13 30.49(15) . . . . ?
Cu1 O5 C12 C13 166.53(9) . . . . ?
C11 O5 C12 C17 -150.07(9) . . . . ?
Cu1 O5 C12 C17 -14.03(10) . . . . ?
O5 C12 C13 C14 177.80(10) . . . . ?
C17 C12 C13 C14 -1.60(15) . . . . ?
C12 C13 C14 C15 1.47(16) . . . . ?
C12 C13 C14 N1 -179.99(9) . . . . ?
O8 N1 C14 C15 -6.09(15) . . . . ?
O7 N1 C14 C15 173.67(10) . . . . ?
O8 N1 C14 C13 175.32(10) . . . . ?
O7 N1 C14 C13 -4.92(14) . . . . ?
C13 C14 C15 C16 1.02(16) . . . . ?
N1 C14 C15 C16 -177.50(9) . . . . ?
C14 C15 C16 C17 -3.37(16) . . . . ?
C14 C15 C16 C18 171.39(10) . . . . ?
Cu1 O6 C17 C16 -160.32(8) . . . . ?
Cu1 O6 C17 C12 19.42(13) . . . . ?
C15 C16 C17 O6 -177.08(10) . . . . ?
C18 C16 C17 O6 7.75(15) . . . . ?
C15 C16 C17 C12 3.18(15) . . . . ?
C18 C16 C17 C12 -171.99(9) . . . . ?
C13 C12 C17 O6 179.59(10) . . . . ?
O5 C12 C17 O6 0.14(14) . . . . ?
C13 C12 C17 C16 -0.67(15) . . . . ?
O5 C12 C17 C16 179.88(9) . . . . ?
C15 C16 C18 C19 9.92(18) . . . . ?
C17 C16 C18 C19 -175.08(11) . . . . ?
C16 C18 C19 C20 -174.80(10) . . . . ?
C25 N2 C20 C19 -178.39(9) . . . . ?
C30 N2 C20 C19 3.93(17) . . . . ?
C25 N2 C20 C21 -0.41(12) . . . . ?
C30 N2 C20 C21 -178.09(10) . . . . ?
C18 C19 C20 N2 -175.27(10) . . . . ?
C18 C19 C20 C21 7.13(17) . . . . ?
N2 C20 C21 C24 0.23(11) . . . . ?
C19 C20 C21 C24 178.09(10) . . . . ?
N2 C20 C21 C22 -117.35(10) . . . . ?
C19 C20 C21 C22 60.51(14) . . . . ?
N2 C20 C21 C23 115.96(10) . . . . ?
C19 C20 C21 C23 -66.18(14) . . . . ?
C20 C21 C24 C25 0.03(11) . . . . ?
C22 C21 C24 C25 118.17(11) . . . . ?
C23 C21 C24 C25 -118.52(10) . . . . ?
C20 C21 C24 C29 176.43(12) . . . . ?
C22 C21 C24 C29 -65.43(16) . . . . ?
C23 C21 C24 C29 57.89(16) . . . . ?
C29 C24 C25 C26 0.60(17) . . . . ?
C21 C24 C25 C26 177.45(10) . . . . ?
C29 C24 C25 N2 -177.11(10) . . . . ?
C21 C24 C25 N2 -0.26(12) . . . . ?
C20 N2 C25 C24 0.42(12) . . . . ?
C30 N2 C25 C24 178.27(10) . . . . ?
C20 N2 C25 C26 -177.14(11) . . . . ?
C30 N2 C25 C26 0.71(17) . . . . ?
C24 C25 C26 C27 -0.78(17) . . . . ?
N2 C25 C26 C27 176.45(11) . . . . ?
C25 C26 C27 C28 0.27(18) . . . . ?
C26 C27 C28 C29 0.4(2) . . . . ?
C25 C24 C29 C28 0.13(18) . . . . ?
C21 C24 C29 C28 -175.96(12) . . . . ?
C27 C28 C29 C24 -0.63(19) . . . . ?
